data_7710532
loop_
_publ_author_name
'Dankert, Fabian'
'Fischer, Malte'
'Hering-Junghans, Christian'

_publ_section_title
;
 Modulating the reactivity of phosphanylidenephosphoranes towards water
 with Lewis acids
;
_journal_name_full 'Dalton Transactions'
_journal_paper_doi 10.1039/D2DT01575G
_journal_year 2022
_chemical_formula_moiety 'C35 H50 Cl7 Ga P2'
_chemical_formula_sum 'C35 H50 Cl7 Ga P2'
_chemical_formula_weight 850.56
_chemical_properties_physical Air-sensitive,Moisture-sensitive,Hygroscopic,Oxygen-sensitive
_space_group_crystal_system monoclinic
_space_group_IT_number 14
_space_group_name_Hall '-P 2yn'
_space_group_name_H-M_alt 'P 1 21/n 1'
_atom_sites_solution_hydrogens geom
_audit_creation_date 2022-06-15
_audit_creation_method
;
Olex2 1.3
(compiled 2020.11.12 svn.r5f609507 for OlexSys, GUI svn.r6226)
;
_audit_update_record
;
2022-06-21 deposited with the CCDC.	2022-06-23 downloaded from the CCDC.
;
_cell_angle_alpha 90
_cell_angle_beta 96.350(12)
_cell_angle_gamma 90
_cell_formula_units_Z 4
_cell_length_a 11.0543(14)
_cell_length_b 25.215(2)
_cell_length_c 16.013(3)
_cell_measurement_reflns_used 5954
_cell_measurement_temperature 150
_cell_measurement_theta_max 28.25
_cell_measurement_theta_min 1.98
_cell_volume 4436.0(11)
_computing_cell_refinement
;
X-Area Recipe 1.37.0.0 (STOE, 2021)
;
_computing_data_collection
;
X-Area WinXpose 2.0.22.0 (STOE, 2016)
;
_computing_data_reduction
;
X-Area Integrate 2.5.1.0 (STOE, 2021)
X-Area LANA 2.6.2.0 (STOE, 2021)
;
_computing_molecular_graphics 'Olex2 1.3 (Dolomanov et al., 2009)'
_computing_publication_material
;
STOE & Cie GmbH, X-Area, software package for collecting single-crystal or
multi-domain crystal data on STOE area-detector diffractometers, for image 
processing, for the correction and scaling of reflection intensities and 
for outlier rejection, version 2.0, Darmstadt 2021
;
_computing_structure_refinement 'SHELXL 2018/3 (Sheldrick, 2015)'
_diffrn_ambient_temperature 150
_diffrn_detector 'image plate (34 cm diameter)'
_diffrn_detector_area_resol_mean 6.67
_diffrn_detector_type 'STOE Imaging Plate'
_diffrn_measured_fraction_theta_full 1.000
_diffrn_measured_fraction_theta_max 1.000
_diffrn_measurement_details
;
 360 frames, detector distance = 110 mm
;
_diffrn_measurement_device '2-circle diffractometer'
_diffrn_measurement_device_type 'STOE IPDS II'
_diffrn_measurement_method 'rotation method, \w scans'
_diffrn_radiation_collimation '0.5 mm diameter, monocapillary'
_diffrn_radiation_monochromator 'plane graphite'
_diffrn_radiation_polarisn_norm 0
_diffrn_radiation_probe x-ray
_diffrn_radiation_type 'Mo K\a'
_diffrn_radiation_wavelength 0.71073
_diffrn_reflns_av_R_equivalents 0.0277
_diffrn_reflns_av_unetI/netI 0.0173
_diffrn_reflns_Laue_measured_fraction_full 1.000
_diffrn_reflns_Laue_measured_fraction_max 1.000
_diffrn_reflns_limit_h_max 13
_diffrn_reflns_limit_h_min -12
_diffrn_reflns_limit_k_max 31
_diffrn_reflns_limit_k_min -31
_diffrn_reflns_limit_l_max 20
_diffrn_reflns_limit_l_min -20
_diffrn_reflns_number 57514
_diffrn_reflns_point_group_measured_fraction_full 1.000
_diffrn_reflns_point_group_measured_fraction_max 1.000
_diffrn_reflns_theta_full 25.242
_diffrn_reflns_theta_max 26.498
_diffrn_reflns_theta_min 1.513
_diffrn_source 'sealed X-ray tube, 12 x 0.4 mm long-fine focus'
_diffrn_source_current 30
_diffrn_source_power 1.500
_diffrn_source_voltage 50
_exptl_absorpt_coefficient_mu 1.136
_exptl_absorpt_correction_T_max 0.6088
_exptl_absorpt_correction_T_min 0.4610
_exptl_absorpt_correction_type multi-scan
_exptl_absorpt_process_details
;
STOE LANA, absorption correction by scaling of reflection intensities.
J. Koziskova, F. Hahn, J. Richter, J. Kozisek, "Comparison of different
absorption corrections on the model structure of tetrakis(\m~2~-acetato)-
diaqua-di-copper(II)", Acta Chimica Slovaca, vol. 9, no. 2, 2016, pp. 136 - 140.
Afterwards a spherical absorption correction was performed within STOE LANA.
;
_exptl_crystal_colour colourless
_exptl_crystal_colour_primary colourless
_exptl_crystal_density_diffrn 1.274
_exptl_crystal_density_method 'not measured'
_exptl_crystal_description plank
_exptl_crystal_F_000 1760
_exptl_crystal_size_max 0.31
_exptl_crystal_size_mid 0.21
_exptl_crystal_size_min 0.16
_exptl_crystal_size_rad 0.089
_refine_diff_density_max 0.801
_refine_diff_density_min -0.495
_refine_diff_density_rms 0.062
_refine_ls_extinction_method none
_refine_ls_goodness_of_fit_ref 1.150
_refine_ls_hydrogen_treatment constr
_refine_ls_matrix_type full
_refine_ls_number_parameters 431
_refine_ls_number_reflns 9185
_refine_ls_number_restraints 4
_refine_ls_restrained_S_all 1.155
_refine_ls_R_factor_all 0.0410
_refine_ls_R_factor_gt 0.0339
_refine_ls_shift/su_max 0.003
_refine_ls_shift/su_mean 0.000
_refine_ls_structure_factor_coef Fsqd
_refine_ls_weighting_details 'w=1/[\s^2^(Fo^2^)+(0.0686P)^2^] where P=(Fo^2^+2Fc^2^)/3'
_refine_ls_weighting_scheme calc
_refine_ls_wR_factor_gt 0.1017
_refine_ls_wR_factor_ref 0.1043
_reflns_d_resolution_high 0.757
_reflns_d_resolution_low 13.459
_reflns_Friedel_coverage 0.000
_reflns_limit_h_max 14
_reflns_limit_h_min -13
_reflns_limit_k_max 33
_reflns_limit_k_min -33
_reflns_limit_l_max 21
_reflns_limit_l_min -21
_reflns_number_gt 7636
_reflns_number_total 9185
_reflns_threshold_expression I>4u(I)
_cod_data_source_file d2dt01575g2.cif
_cod_data_source_block ks1575
_cod_original_cell_volume 4436.1(10)
_cod_database_code 7710532
_shelx_shelxl_version_number 2018/3
_shelx_space_group_comment
;
The symmetry employed for this shelxl refinement is uniquely defined
by the following loop, which should always be used as a source of
symmetry information in preference to the above space-group names.
They are only intended as comments.
;
_shelx_estimated_absorpt_t_max 0.839
_shelx_estimated_absorpt_t_min 0.720
_olex2_refinement_description
;
1. Fixed Uiso
 At 1.2 times of:
  All C(H) groups, All C(H,H) groups, All C(H,H,H,H) groups
 At 1.5 times of:
  All C(H,H,H) groups
2. Restrained distances
 Cl7-C36A = Cl6-C36A = Cl6-C36 = Cl7-C36
 1.8 with sigma of 0.01
3. Uiso/Uaniso restraints and constraints
Uanis(C36) = Uanis(C36A)
4. Others
 Sof(H35C)=Sof(H35D)=Sof(Cl9A)=1-FVAR(1)
 Sof(H35A)=Sof(H35B)=Sof(Cl9)=FVAR(1)
 Sof(C36)=Sof(H36C)=Sof(H36D)=1-FVAR(2)
 Sof(C36A)=Sof(H36A)=Sof(H36B)=FVAR(2)
5.a Ternary CH refined with riding coordinates:
 C25(H25), C13(H13), C16(H16), C28(H28)
5.b Secondary CH2 refined with riding coordinates:
 C35(H35C,H35D), C35(H35A,H35B), C36A(H36A,H36B), C36(H36C,H36D)
5.c Aromatic/amide H refined with riding coordinates:
 C3(H3), C5(H5), C4(H4), C22(H22), C21(H21), C23(H23), C10(H10), C9(H9),
 C11(H11)
5.d Idealised Me refined as rotating group:
 C32(H32A,H32B,H32C), C31(H31A,H31B,H31C), C33(H33A,H33B,H33C), C27(H27A,H27B,
 H27C), C29(H29A,H29B,H29C), C14(H14A,H14B,H14C), C15(H15A,H15B,H15C), C18(H18A,
 H18B,H18C), C26(H26A,H26B,H26C), C30(H30A,H30B,H30C), C17(H17A,H17B,H17C)
;
_smtbx_masks_void_probe_radius 1.2
_smtbx_masks_void_truncation_radius 1.2
_olex2_submission_special_instructions 'No special instructions were received'
_stoe_detector_distance '110.0 mm'
_stoe_detector_pixelsize_x '0.150 mm'
_stoe_detector_pixelsize_y '0.150 mm'
_stoe_detector_size_x '34.0 cm'
_stoe_detector_size_y '34.0 cm'
_stoe_evaluation_integration_a 12.0
_stoe_evaluation_integration_b 0.0
_stoe_evaluation_integration_ems 0.012
_stoe_evaluation_lana_bis_l_even_max -
_stoe_evaluation_lana_bis_l_odd_max -
_stoe_evaluation_lana_bos_l_even_max 4
_stoe_evaluation_lana_bos_l_odd_max 1
_stoe_evaluation_lana_completeness 98.3
_stoe_evaluation_lana_dxs_max_order -
_stoe_evaluation_lana_dys_max_order -
_stoe_evaluation_lana_fs_max_order 3
_stoe_evaluation_lana_max_2theta_available 56.2
_stoe_evaluation_lana_max_2theta_desired 56.2
_stoe_evaluation_lana_mean_redundancy 6.3
_stoe_evaluation_lana_number_refls_after_or 66969
_stoe_evaluation_lana_number_refls_outliers 9416
_stoe_evaluation_lana_number_refls_total 76385
_stoe_evaluation_lana_number_refls_unique 10649
_stoe_evaluation_lana_number_refls_written 66969
_stoe_evaluation_lana_or_c1 0.035
_stoe_evaluation_lana_or_c2 0
_stoe_evaluation_lana_or_c3 0
_stoe_evaluation_lana_or_c4 0.7
_stoe_evaluation_lana_point_group 2/m
_stoe_evaluation_lana_table
;
#----------------------------------------------------------------------------
2Theta           5.6   11.6   17.6   23.6   29.6   35.6   41.6   47.6   53.6
#----------------------------------------------------------------------------
<Resolution>    6.13   3.36   2.28   1.72   1.38   1.16   1.00   0.88   0.79
N(total)         306   1272   2869   5025   7719  10615  13941  17143  17495
<Redundancy>     5.3    5.7    5.6    5.7    5.9    6.1    6.3    6.6    6.6
Complet. [%%]   100.0  100.0  100.0  100.0  100.0  100.0  100.0  100.0   93.5
<I/sigma>      367.8  280.9  121.1   82.0   38.8   22.2   12.4    6.2    3.0
R(int)         0.014  0.017  0.018  0.017  0.021  0.029  0.041  0.067  0.119
#----------------------------------------------------------------------------
;
_stoe_measurement_identifier ks1575
_stoe_measurement_max_exposure_per_frame '120.0 s'
_stoe_measurement_mean_exposure_per_frame '120.0 s'
_stoe_measurement_min_exposure_per_frame '120.0 s'
_stoe_measurement_total_exposure_time '12.0 h'
_stoe_measurement_total_frame_number 360
_stoe_measurement_total_run_number 2
_stoe_measurement_tube_power '1.5 kW'

loop_
_space_group_symop_operation_xyz
'x, y, z'
'-x+1/2, y+1/2, -z+1/2'
'-x, -y, -z'
'x-1/2, -y-1/2, z-1/2'

loop_
_atom_site_label
_atom_site_type_symbol
_atom_site_fract_x
_atom_site_fract_y
_atom_site_fract_z
_atom_site_U_iso_or_equiv
_atom_site_adp_type
_atom_site_occupancy
_atom_site_site_symmetry_order
_atom_site_calc_flag
_atom_site_refinement_flags_posn
_atom_site_refinement_flags_adp
_atom_site_refinement_flags_occupancy
_atom_site_disorder_assembly
_atom_site_disorder_group
Ga1 Ga 0.84579(2) 0.76719(2) 0.61745(2) 0.03003(8) Uani 1 1 d . . . . .
P1 P 0.63468(4) 0.78187(2) 0.61450(3) 0.02365(11) Uani 1 1 d . . . . .
P2 P 0.57020(5) 0.73830(2) 0.50233(3) 0.02902(12) Uani 1 1 d . . . . .
Cl1 Cl 0.93568(5) 0.76297(2) 0.74549(3) 0.04454(14) Uani 1 1 d . . . . .
Cl2 Cl 0.89908(5) 0.69901(2) 0.54497(4) 0.04298(13) Uani 1 1 d . . . . .
Cl3 Cl 0.91749(5) 0.83587(2) 0.55570(4) 0.04597(14) Uani 1 1 d . . . . .
Cl8 Cl 0.70882(8) 0.99864(3) 0.52926(5) 0.0663(2) Uani 1 1 d . . . . .
Cl6 Cl 0.48619(7) 0.56483(3) 0.92716(5) 0.06550(19) Uani 1 1 d D . . . .
Cl7 Cl 0.36035(9) 0.49444(4) 0.80122(7) 0.0893(3) Uani 1 1 d D . . . .
C1 C 0.58291(16) 0.75934(7) 0.71432(11) 0.0231(4) Uani 1 1 d . . . . .
C2 C 0.56819(16) 0.70777(7) 0.74656(11) 0.0253(4) Uani 1 1 d . . . . .
C3 C 0.55152(18) 0.70269(8) 0.83090(12) 0.0310(4) Uani 1 1 d . . . . .
H3 H 0.541898 0.668927 0.852604 0.037 Uiso 1 1 calc R U . . .
C6 C 0.56789(16) 0.80388(7) 0.76639(11) 0.0259(4) Uani 1 1 d . . . . .
C32 C 0.4127(2) 0.75512(12) 0.47501(15) 0.0486(6) Uani 1 1 d . . . . .
H32A H 0.366397 0.744144 0.519284 0.073 Uiso 1 1 calc R U . . .
H32B H 0.382562 0.737413 0.423829 0.073 Uiso 1 1 calc R U . . .
H32C H 0.405089 0.792776 0.467327 0.073 Uiso 1 1 calc R U . . .
C25 C 0.77893(18) 0.63498(9) 0.73715(15) 0.0381(5) Uani 1 1 d . . . . .
H25 H 0.790640 0.673407 0.733563 0.046 Uiso 1 1 calc R U . . .
C19 C 0.55448(17) 0.65686(7) 0.69734(11) 0.0265(4) Uani 1 1 d . . . . .
C5 C 0.55319(18) 0.79610(8) 0.85064(12) 0.0328(4) Uani 1 1 d . . . . .
H5 H 0.546286 0.825319 0.885237 0.039 Uiso 1 1 calc R U . . .
C7 C 0.55645(17) 0.86054(7) 0.73599(11) 0.0272(4) Uani 1 1 d . . . . .
C13 C 0.76735(19) 0.88381(8) 0.81144(14) 0.0370(5) Uani 1 1 d . . . . .
H13 H 0.772762 0.845067 0.815135 0.044 Uiso 1 1 calc R U . . .
C31 C 0.6532(2) 0.76910(9) 0.42484(12) 0.0365(5) Uani 1 1 d . . . . .
H31A H 0.651589 0.806914 0.431657 0.055 Uiso 1 1 calc R U . . .
H31B H 0.616247 0.759907 0.369654 0.055 Uiso 1 1 calc R U . . .
H31C H 0.735960 0.756932 0.431864 0.055 Uiso 1 1 calc R U . . .
C16 C 0.34147(19) 0.83881(9) 0.66613(16) 0.0409(5) Uani 1 1 d . . . . .
H16 H 0.377368 0.804229 0.655685 0.049 Uiso 1 1 calc R U . . .
C28 C 0.32364(18) 0.67420(9) 0.67712(14) 0.0375(5) Uani 1 1 d . . . . .
H28 H 0.349716 0.711163 0.685280 0.045 Uiso 1 1 calc R U . . .
C33 C 0.5859(2) 0.66839(9) 0.48851(14) 0.0408(5) Uani 1 1 d . . . . .
H33A H 0.668877 0.658201 0.504812 0.061 Uiso 1 1 calc R U . . .
H33B H 0.563846 0.659449 0.430554 0.061 Uiso 1 1 calc R U . . .
H33C H 0.533574 0.649965 0.522739 0.061 Uiso 1 1 calc R U . . .
C4 C 0.5487(2) 0.74576(8) 0.88368(13) 0.0352(4) Uani 1 1 d . . . . .
H4 H 0.543787 0.740908 0.940779 0.042 Uiso 1 1 calc R U . . .
C12 C 0.44528(18) 0.87704(8) 0.69104(13) 0.0314(4) Uani 1 1 d . . . . .
C22 C 0.5167(2) 0.55774(8) 0.62148(14) 0.0396(5) Uani 1 1 d . . . . .
H22 H 0.504770 0.525051 0.594957 0.047 Uiso 1 1 calc R U . . .
C21 C 0.6316(2) 0.57292(8) 0.65429(14) 0.0366(5) Uani 1 1 d . . . . .
H21 H 0.696536 0.550025 0.649766 0.044 Uiso 1 1 calc R U . . .
C27 C 0.8825(2) 0.60763(10) 0.69789(18) 0.0514(6) Uani 1 1 d . . . . .
H27A H 0.883189 0.570548 0.711540 0.077 Uiso 1 1 calc R U . . .
H27B H 0.958714 0.623279 0.719510 0.077 Uiso 1 1 calc R U . . .
H27C H 0.870457 0.611885 0.637967 0.077 Uiso 1 1 calc R U . . .
C24 C 0.43544(18) 0.64077(8) 0.66593(12) 0.0304(4) Uani 1 1 d . . . . .
C23 C 0.4188(2) 0.59100(8) 0.62788(14) 0.0368(5) Uani 1 1 d . . . . .
H23 H 0.340981 0.580169 0.606652 0.044 Uiso 1 1 calc R U . . .
C29 C 0.2682(2) 0.65624(12) 0.75556(17) 0.0561(7) Uani 1 1 d . . . . .
H29A H 0.245123 0.619611 0.749800 0.084 Uiso 1 1 calc R U . . .
H29B H 0.197695 0.677345 0.762321 0.084 Uiso 1 1 calc R U . . .
H29C H 0.327016 0.660463 0.803899 0.084 Uiso 1 1 calc R U . . .
C8 C 0.64761(18) 0.89796(8) 0.76064(12) 0.0301(4) Uani 1 1 d . . . . .
C20 C 0.65366(18) 0.62171(8) 0.69416(12) 0.0298(4) Uani 1 1 d . . . . .
C10 C 0.5197(2) 0.96731(8) 0.69489(14) 0.0413(5) Uani 1 1 d . . . . .
H10 H 0.507737 1.002896 0.681145 0.050 Uiso 1 1 calc R U . . .
C9 C 0.6269(2) 0.95098(8) 0.73907(13) 0.0388(5) Uani 1 1 d . . . . .
H9 H 0.687049 0.975914 0.754946 0.047 Uiso 1 1 calc R U . . .
C11 C 0.4299(2) 0.93052(9) 0.67103(14) 0.0382(5) Uani 1 1 d . . . . .
H11 H 0.357653 0.941725 0.640956 0.046 Uiso 1 1 calc R U . . .
C14 C 0.7713(2) 0.90577(11) 0.90038(15) 0.0536(6) Uani 1 1 d . . . . .
H14A H 0.767975 0.943800 0.898289 0.080 Uiso 1 1 calc R U . . .
H14B H 0.845455 0.894822 0.932672 0.080 Uiso 1 1 calc R U . . .
H14C H 0.703005 0.892535 0.926201 0.080 Uiso 1 1 calc R U . . .
C15 C 0.8774(2) 0.90398(10) 0.77027(17) 0.0488(6) Uani 1 1 d . . . . .
H15A H 0.872449 0.891358 0.713433 0.073 Uiso 1 1 calc R U . . .
H15B H 0.950915 0.891160 0.801191 0.073 Uiso 1 1 calc R U . . .
H15C H 0.877638 0.942050 0.770397 0.073 Uiso 1 1 calc R U . . .
C18 C 0.2620(2) 0.85489(12) 0.58650(19) 0.0588(7) Uani 1 1 d . . . . .
H18A H 0.218749 0.886850 0.596694 0.088 Uiso 1 1 calc R U . . .
H18B H 0.204745 0.827094 0.570367 0.088 Uiso 1 1 calc R U . . .
H18C H 0.312190 0.860858 0.542193 0.088 Uiso 1 1 calc R U . . .
C26 C 0.7903(2) 0.61951(13) 0.83004(17) 0.0586(7) Uani 1 1 d . . . . .
H26A H 0.776046 0.582141 0.834943 0.088 Uiso 1 1 calc R U . . .
H26B H 0.731342 0.638787 0.857744 0.088 Uiso 1 1 calc R U . . .
H26C H 0.870613 0.627893 0.855741 0.088 Uiso 1 1 calc R U . . .
C30 C 0.2252(2) 0.67204(11) 0.60200(18) 0.0518(6) Uani 1 1 d . . . . .
H30A H 0.262087 0.676685 0.550943 0.078 Uiso 1 1 calc R U . . .
H30B H 0.167028 0.699800 0.606977 0.078 Uiso 1 1 calc R U . . .
H30C H 0.184903 0.638297 0.600962 0.078 Uiso 1 1 calc R U . . .
C17 C 0.2625(2) 0.83183(13) 0.7384(2) 0.0659(8) Uani 1 1 d . . . . .
H17A H 0.312512 0.820118 0.787819 0.099 Uiso 1 1 calc R U . . .
H17B H 0.200436 0.805921 0.722943 0.099 Uiso 1 1 calc R U . . .
H17C H 0.225264 0.865074 0.749697 0.099 Uiso 1 1 calc R U . . .
C35 C 0.6694(3) 0.93178(12) 0.52273(19) 0.0702(8) Uani 1 1 d . . . . .
H35C H 0.743213 0.911607 0.518651 0.084 Uiso 0.489(10) 1 calc R U P A 2
H35D H 0.639365 0.921866 0.575224 0.084 Uiso 0.489(10) 1 calc R U P A 2
H35A H 0.601788 0.925118 0.555102 0.084 Uiso 0.511(10) 1 calc R U P A 1
H35B H 0.737787 0.910303 0.545924 0.084 Uiso 0.511(10) 1 calc R U P A 1
C36A C 0.470(2) 0.4974(5) 0.8909(15) 0.0762(15) Uani 0.134(10) 1 d D . P B 3
H36A H 0.547341 0.484232 0.876748 0.091 Uiso 0.134(10) 1 calc R U P B 3
H36B H 0.443898 0.475167 0.935120 0.091 Uiso 0.134(10) 1 calc R U P B 3
Cl9A Cl 0.5679(6) 0.91266(9) 0.4456(4) 0.0828(18) Uani 0.489(10) 1 d . . P A 2
Cl9 Cl 0.6278(4) 0.91429(9) 0.41621(15) 0.0560(9) Uani 0.511(10) 1 d . . P A 1
C36 C 0.4983(3) 0.5157(2) 0.8518(3) 0.0762(15) Uani 0.866(10) 1 d D . P B 4
H36C H 0.547725 0.529142 0.810115 0.091 Uiso 0.866(10) 1 calc R U P B 4
H36D H 0.540415 0.485447 0.878827 0.091 Uiso 0.866(10) 1 calc R U P B 4

loop_
_atom_site_aniso_label
_atom_site_aniso_U_11
_atom_site_aniso_U_22
_atom_site_aniso_U_33
_atom_site_aniso_U_23
_atom_site_aniso_U_13
_atom_site_aniso_U_12
Ga1 0.02259(12) 0.04143(14) 0.02618(12) 0.00707(9) 0.00315(8) -0.00330(8)
P1 0.0240(2) 0.0266(2) 0.0204(2) 0.00168(17) 0.00255(17) -0.00101(17)
P2 0.0289(2) 0.0367(3) 0.0211(2) -0.00068(19) 0.00146(19) -0.0035(2)
Cl1 0.0390(3) 0.0573(4) 0.0340(3) 0.0107(2) -0.0106(2) -0.0098(2)
Cl2 0.0382(3) 0.0493(3) 0.0442(3) 0.0069(2) 0.0164(2) 0.0096(2)
Cl3 0.0417(3) 0.0515(3) 0.0461(3) 0.0136(2) 0.0109(2) -0.0128(2)
Cl8 0.0900(5) 0.0493(4) 0.0601(4) -0.0056(3) 0.0105(4) -0.0128(3)
Cl6 0.0797(5) 0.0485(4) 0.0728(5) -0.0067(3) 0.0283(4) -0.0036(3)
Cl7 0.0810(6) 0.0886(6) 0.0989(7) -0.0067(5) 0.0125(5) -0.0300(5)
C1 0.0207(8) 0.0272(9) 0.0214(8) 0.0012(7) 0.0024(7) 0.0007(7)
C2 0.0249(8) 0.0257(9) 0.0257(9) 0.0013(7) 0.0046(7) -0.0004(7)
C3 0.0380(10) 0.0269(10) 0.0295(10) 0.0043(8) 0.0094(8) -0.0017(8)
C6 0.0259(9) 0.0260(9) 0.0261(9) 0.0002(7) 0.0041(7) -0.0002(7)
C32 0.0332(11) 0.0757(17) 0.0351(12) -0.0007(12) -0.0042(9) -0.0022(11)
C25 0.0321(10) 0.0299(10) 0.0520(13) 0.0034(9) 0.0041(9) 0.0030(8)
C19 0.0311(9) 0.0237(9) 0.0258(9) 0.0029(7) 0.0078(7) -0.0007(7)
C5 0.0417(11) 0.0304(10) 0.0277(10) -0.0030(8) 0.0105(8) 0.0007(8)
C7 0.0333(9) 0.0252(9) 0.0238(9) 0.0006(7) 0.0060(7) 0.0032(7)
C13 0.0395(11) 0.0314(10) 0.0381(11) 0.0035(9) -0.0047(9) -0.0046(9)
C31 0.0421(11) 0.0456(12) 0.0218(10) 0.0022(8) 0.0039(8) -0.0061(9)
C16 0.0305(10) 0.0367(12) 0.0546(14) -0.0034(10) 0.0001(9) 0.0027(9)
C28 0.0285(10) 0.0359(11) 0.0489(13) -0.0067(9) 0.0075(9) -0.0014(8)
C33 0.0534(13) 0.0390(12) 0.0307(11) -0.0086(9) 0.0082(9) -0.0120(10)
C4 0.0478(12) 0.0345(11) 0.0253(10) 0.0024(8) 0.0132(9) -0.0008(9)
C12 0.0323(10) 0.0311(10) 0.0309(10) -0.0020(8) 0.0047(8) 0.0037(8)
C22 0.0536(13) 0.0260(10) 0.0402(12) -0.0055(9) 0.0102(10) -0.0047(9)
C21 0.0452(12) 0.0263(10) 0.0401(12) 0.0011(8) 0.0121(9) 0.0062(9)
C27 0.0385(12) 0.0438(13) 0.0737(18) 0.0166(12) 0.0146(12) 0.0096(10)
C24 0.0330(10) 0.0292(10) 0.0302(10) -0.0007(8) 0.0085(8) -0.0026(8)
C23 0.0402(11) 0.0321(11) 0.0383(11) -0.0031(9) 0.0057(9) -0.0071(9)
C29 0.0411(12) 0.0740(18) 0.0566(16) -0.0113(13) 0.0208(12) -0.0009(12)
C8 0.0389(10) 0.0270(10) 0.0239(9) 0.0005(7) 0.0018(8) -0.0014(8)
C20 0.0337(10) 0.0265(9) 0.0303(10) 0.0049(8) 0.0077(8) 0.0012(8)
C10 0.0583(13) 0.0259(10) 0.0386(12) 0.0046(9) 0.0006(10) 0.0062(9)
C9 0.0538(13) 0.0257(10) 0.0357(11) -0.0009(8) -0.0006(10) -0.0048(9)
C11 0.0406(11) 0.0363(11) 0.0371(11) 0.0023(9) 0.0011(9) 0.0124(9)
C14 0.0605(15) 0.0598(16) 0.0370(13) 0.0031(11) -0.0110(11) -0.0054(12)
C15 0.0417(12) 0.0452(13) 0.0580(15) 0.0050(11) -0.0016(11) -0.0111(10)
C18 0.0394(13) 0.0574(16) 0.0747(19) -0.0092(14) -0.0156(12) 0.0087(12)
C26 0.0480(14) 0.0758(19) 0.0494(15) -0.0036(13) -0.0071(11) 0.0155(13)
C30 0.0318(11) 0.0546(15) 0.0671(17) -0.0038(12) -0.0032(11) -0.0003(10)
C17 0.0415(13) 0.0684(19) 0.091(2) 0.0060(16) 0.0202(14) -0.0074(13)
C35 0.105(2) 0.0532(17) 0.0530(17) -0.0053(13) 0.0114(16) -0.0123(16)
C36A 0.061(2) 0.094(3) 0.076(3) -0.033(3) 0.0172(19) 0.003(2)
Cl9A 0.091(3) 0.0560(10) 0.089(3) 0.0141(11) -0.047(2) -0.0102(12)
Cl9 0.0691(17) 0.0465(8) 0.0487(10) -0.0051(6) -0.0097(10) 0.0103(8)
C36 0.061(2) 0.094(3) 0.076(3) -0.033(3) 0.0172(19) 0.003(2)

loop_
_atom_type_symbol
_atom_type_description
_atom_type_scat_dispersion_real
_atom_type_scat_dispersion_imag
_atom_type_scat_source
C C 0.0033 0.0016 'International Tables Vol C Tables 4.2.6.8 and 6.1.1.4'
H H 0.0000 0.0000 'International Tables Vol C Tables 4.2.6.8 and 6.1.1.4'
Cl Cl 0.1484 0.1585 'International Tables Vol C Tables 4.2.6.8 and 6.1.1.4'
Ga Ga 0.2307 1.6083 'International Tables Vol C Tables 4.2.6.8 and 6.1.1.4'
P P 0.1023 0.0942 'International Tables Vol C Tables 4.2.6.8 and 6.1.1.4'

loop_
_geom_angle_atom_site_label_1
_geom_angle_atom_site_label_2
_geom_angle_atom_site_label_3
_geom_angle
_geom_angle_site_symmetry_1
_geom_angle_site_symmetry_3
_geom_angle_publ_flag
Cl1 Ga1 P1 111.94(2) . . ?
Cl1 Ga1 Cl2 109.80(3) . . ?
Cl1 Ga1 Cl3 108.28(2) . . ?
Cl2 Ga1 P1 115.85(2) . . ?
Cl3 Ga1 P1 105.91(2) . . ?
Cl3 Ga1 Cl2 104.47(3) . . ?
P2 P1 Ga1 99.89(3) . . ?
C1 P1 Ga1 109.59(6) . . ?
C1 P1 P2 117.29(6) . . ?
C32 P2 P1 107.71(9) . . ?
C32 P2 C31 106.50(11) . . ?
C31 P2 P1 101.98(7) . . ?
C33 P2 P1 125.26(8) . . ?
C33 P2 C32 107.90(12) . . ?
C33 P2 C31 106.04(10) . . ?
C2 C1 P1 131.13(14) . . ?
C2 C1 C6 119.16(16) . . ?
C6 C1 P1 109.44(13) . . ?
C1 C2 C19 126.99(16) . . ?
C3 C2 C1 118.20(17) . . ?
C3 C2 C19 114.45(16) . . ?
C2 C3 H3 118.7 . . ?
C4 C3 C2 122.53(18) . . ?
C4 C3 H3 118.7 . . ?
C1 C6 C7 124.77(16) . . ?
C5 C6 C1 119.48(17) . . ?
C5 C6 C7 115.57(16) . . ?
P2 C32 H32A 109.5 . . ?
P2 C32 H32B 109.5 . . ?
P2 C32 H32C 109.5 . . ?
H32A C32 H32B 109.5 . . ?
H32A C32 H32C 109.5 . . ?
H32B C32 H32C 109.5 . . ?
C27 C25 H25 108.2 . . ?
C20 C25 H25 108.2 . . ?
C20 C25 C27 113.7(2) . . ?
C20 C25 C26 111.00(19) . . ?
C26 C25 H25 108.2 . . ?
C26 C25 C27 107.46(19) . . ?
C24 C19 C2 117.80(16) . . ?
C20 C19 C2 121.29(17) . . ?
C20 C19 C24 120.09(17) . . ?
C6 C5 H5 119.5 . . ?
C4 C5 C6 121.02(18) . . ?
C4 C5 H5 119.5 . . ?
C12 C7 C6 118.60(17) . . ?
C8 C7 C6 120.86(17) . . ?
C8 C7 C12 120.05(17) . . ?
C8 C13 H13 108.1 . . ?
C8 C13 C14 110.40(19) . . ?
C8 C13 C15 112.20(18) . . ?
C14 C13 H13 108.1 . . ?
C14 C13 C15 109.82(19) . . ?
C15 C13 H13 108.1 . . ?
P2 C31 H31A 109.5 . . ?
P2 C31 H31B 109.5 . . ?
P2 C31 H31C 109.5 . . ?
H31A C31 H31B 109.5 . . ?
H31A C31 H31C 109.5 . . ?
H31B C31 H31C 109.5 . . ?
C12 C16 H16 107.5 . . ?
C12 C16 C18 113.6(2) . . ?
C12 C16 C17 110.5(2) . . ?
C18 C16 H16 107.5 . . ?
C18 C16 C17 109.8(2) . . ?
C17 C16 H16 107.5 . . ?
C24 C28 H28 108.1 . . ?
C24 C28 C29 109.72(19) . . ?
C24 C28 C30 113.78(19) . . ?
C29 C28 H28 108.1 . . ?
C29 C28 C30 108.74(19) . . ?
C30 C28 H28 108.1 . . ?
P2 C33 H33A 109.5 . . ?
P2 C33 H33B 109.5 . . ?
P2 C33 H33C 109.5 . . ?
H33A C33 H33B 109.5 . . ?
H33A C33 H33C 109.5 . . ?
H33B C33 H33C 109.5 . . ?
C3 C4 H4 120.5 . . ?
C5 C4 C3 119.08(18) . . ?
C5 C4 H4 120.5 . . ?
C7 C12 C16 122.37(18) . . ?
C11 C12 C7 118.58(19) . . ?
C11 C12 C16 119.03(19) . . ?
C21 C22 H22 120.0 . . ?
C21 C22 C23 120.1(2) . . ?
C23 C22 H22 120.0 . . ?
C22 C21 H21 119.1 . . ?
C22 C21 C20 121.8(2) . . ?
C20 C21 H21 119.1 . . ?
C25 C27 H27A 109.5 . . ?
C25 C27 H27B 109.5 . . ?
C25 C27 H27C 109.5 . . ?
H27A C27 H27B 109.5 . . ?
H27A C27 H27C 109.5 . . ?
H27B C27 H27C 109.5 . . ?
C19 C24 C28 122.30(17) . . ?
C23 C24 C19 118.99(19) . . ?
C23 C24 C28 118.59(18) . . ?
C22 C23 C24 120.7(2) . . ?
C22 C23 H23 119.7 . . ?
C24 C23 H23 119.7 . . ?
C28 C29 H29A 109.5 . . ?
C28 C29 H29B 109.5 . . ?
C28 C29 H29C 109.5 . . ?
H29A C29 H29B 109.5 . . ?
H29A C29 H29C 109.5 . . ?
H29B C29 H29C 109.5 . . ?
C7 C8 C13 123.27(17) . . ?
C9 C8 C7 118.79(19) . . ?
C9 C8 C13 117.93(18) . . ?
C19 C20 C25 121.23(18) . . ?
C21 C20 C25 120.50(18) . . ?
C21 C20 C19 118.17(19) . . ?
C9 C10 H10 120.2 . . ?
C9 C10 C11 119.6(2) . . ?
C11 C10 H10 120.2 . . ?
C8 C9 H9 119.2 . . ?
C10 C9 C8 121.6(2) . . ?
C10 C9 H9 119.2 . . ?
C12 C11 H11 119.3 . . ?
C10 C11 C12 121.4(2) . . ?
C10 C11 H11 119.3 . . ?
C13 C14 H14A 109.5 . . ?
C13 C14 H14B 109.5 . . ?
C13 C14 H14C 109.5 . . ?
H14A C14 H14B 109.5 . . ?
H14A C14 H14C 109.5 . . ?
H14B C14 H14C 109.5 . . ?
C13 C15 H15A 109.5 . . ?
C13 C15 H15B 109.5 . . ?
C13 C15 H15C 109.5 . . ?
H15A C15 H15B 109.5 . . ?
H15A C15 H15C 109.5 . . ?
H15B C15 H15C 109.5 . . ?
C16 C18 H18A 109.5 . . ?
C16 C18 H18B 109.5 . . ?
C16 C18 H18C 109.5 . . ?
H18A C18 H18B 109.5 . . ?
H18A C18 H18C 109.5 . . ?
H18B C18 H18C 109.5 . . ?
C25 C26 H26A 109.5 . . ?
C25 C26 H26B 109.5 . . ?
C25 C26 H26C 109.5 . . ?
H26A C26 H26B 109.5 . . ?
H26A C26 H26C 109.5 . . ?
H26B C26 H26C 109.5 . . ?
C28 C30 H30A 109.5 . . ?
C28 C30 H30B 109.5 . . ?
C28 C30 H30C 109.5 . . ?
H30A C30 H30B 109.5 . . ?
H30A C30 H30C 109.5 . . ?
H30B C30 H30C 109.5 . . ?
C16 C17 H17A 109.5 . . ?
C16 C17 H17B 109.5 . . ?
C16 C17 H17C 109.5 . . ?
H17A C17 H17B 109.5 . . ?
H17A C17 H17C 109.5 . . ?
H17B C17 H17C 109.5 . . ?
Cl8 C35 H35C 107.7 . . ?
Cl8 C35 H35D 107.7 . . ?
Cl8 C35 H35A 109.8 . . ?
Cl8 C35 H35B 109.8 . . ?
Cl8 C35 Cl9 109.6(2) . . ?
H35C C35 H35D 107.1 . . ?
H35A C35 H35B 108.2 . . ?
Cl9A C35 Cl8 118.3(2) . . ?
Cl9A C35 H35C 107.7 . . ?
Cl9A C35 H35D 107.7 . . ?
Cl9 C35 H35A 109.8 . . ?
Cl9 C35 H35B 109.8 . . ?
Cl6 C36A H36A 109.7 . . ?
Cl6 C36A H36B 109.7 . . ?
Cl7 C36A Cl6 109.6(6) . . ?
Cl7 C36A H36A 109.7 . . ?
Cl7 C36A H36B 109.7 . . ?
H36A C36A H36B 108.2 . . ?
Cl6 C36 H36C 108.7 . . ?
Cl6 C36 H36D 108.7 . . ?
Cl7 C36 Cl6 114.4(2) . . ?
Cl7 C36 H36C 108.7 . . ?
Cl7 C36 H36D 108.7 . . ?
H36C C36 H36D 107.6 . . ?

loop_
_geom_bond_atom_site_label_1
_geom_bond_atom_site_label_2
_geom_bond_distance
_geom_bond_site_symmetry_2
_geom_bond_publ_flag
Ga1 P1 2.3582(6) . ?
Ga1 Cl1 2.1799(7) . ?
Ga1 Cl2 2.1911(6) . ?
Ga1 Cl3 2.1860(6) . ?
P1 P2 2.1583(7) . ?
P1 C1 1.8459(18) . ?
P2 C32 1.798(2) . ?
P2 C31 1.799(2) . ?
P2 C33 1.788(2) . ?
Cl8 C35 1.742(3) . ?
Cl6 C36A 1.800(10) . ?
Cl6 C36 1.744(3) . ?
Cl7 C36A 1.774(10) . ?
Cl7 C36 1.731(4) . ?
C1 C2 1.415(3) . ?
C1 C6 1.419(3) . ?
C2 C3 1.389(3) . ?
C2 C19 1.505(3) . ?
C3 H3 0.9300 . ?
C3 C4 1.379(3) . ?
C6 C5 1.391(3) . ?
C6 C7 1.510(3) . ?
C32 H32A 0.9600 . ?
C32 H32B 0.9600 . ?
C32 H32C 0.9600 . ?
C25 H25 0.9800 . ?
C25 C27 1.530(3) . ?
C25 C20 1.514(3) . ?
C25 C26 1.529(3) . ?
C19 C24 1.415(3) . ?
C19 C20 1.415(3) . ?
C5 H5 0.9300 . ?
C5 C4 1.378(3) . ?
C7 C12 1.416(3) . ?
C7 C8 1.405(3) . ?
C13 H13 0.9800 . ?
C13 C8 1.518(3) . ?
C13 C14 1.524(3) . ?
C13 C15 1.533(3) . ?
C31 H31A 0.9600 . ?
C31 H31B 0.9600 . ?
C31 H31C 0.9600 . ?
C16 H16 0.9800 . ?
C16 C12 1.518(3) . ?
C16 C18 1.522(3) . ?
C16 C17 1.535(4) . ?
C28 H28 0.9800 . ?
C28 C24 1.523(3) . ?
C28 C29 1.526(3) . ?
C28 C30 1.531(3) . ?
C33 H33A 0.9600 . ?
C33 H33B 0.9600 . ?
C33 H33C 0.9600 . ?
C4 H4 0.9300 . ?
C12 C11 1.392(3) . ?
C22 H22 0.9300 . ?
C22 C21 1.375(3) . ?
C22 C23 1.382(3) . ?
C21 H21 0.9300 . ?
C21 C20 1.395(3) . ?
C27 H27A 0.9600 . ?
C27 H27B 0.9600 . ?
C27 H27C 0.9600 . ?
C24 C23 1.398(3) . ?
C23 H23 0.9300 . ?
C29 H29A 0.9600 . ?
C29 H29B 0.9600 . ?
C29 H29C 0.9600 . ?
C8 C9 1.393(3) . ?
C10 H10 0.9300 . ?
C10 C9 1.374(3) . ?
C10 C11 1.381(3) . ?
C9 H9 0.9300 . ?
C11 H11 0.9300 . ?
C14 H14A 0.9600 . ?
C14 H14B 0.9600 . ?
C14 H14C 0.9600 . ?
C15 H15A 0.9600 . ?
C15 H15B 0.9600 . ?
C15 H15C 0.9600 . ?
C18 H18A 0.9600 . ?
C18 H18B 0.9600 . ?
C18 H18C 0.9600 . ?
C26 H26A 0.9600 . ?
C26 H26B 0.9600 . ?
C26 H26C 0.9600 . ?
C30 H30A 0.9600 . ?
C30 H30B 0.9600 . ?
C30 H30C 0.9600 . ?
C17 H17A 0.9600 . ?
C17 H17B 0.9600 . ?
C17 H17C 0.9600 . ?
C35 H35C 0.9700 . ?
C35 H35D 0.9700 . ?
C35 H35A 0.9700 . ?
C35 H35B 0.9700 . ?
C35 Cl9A 1.646(4) . ?
C35 Cl9 1.773(3) . ?
C36A H36A 0.9700 . ?
C36A H36B 0.9700 . ?
C36 H36C 0.9700 . ?
C36 H36D 0.9700 . ?

loop_
_geom_torsion_atom_site_label_1
_geom_torsion_atom_site_label_2
_geom_torsion_atom_site_label_3
_geom_torsion_atom_site_label_4
_geom_torsion
_geom_torsion_site_symmetry_1
_geom_torsion_site_symmetry_2
_geom_torsion_site_symmetry_3
_geom_torsion_site_symmetry_4
_geom_torsion_publ_flag
Ga1 P1 C1 C2 -72.06(18) . . . . ?
Ga1 P1 C1 C6 101.73(12) . . . . ?
P1 C1 C2 C3 166.97(15) . . . . ?
P1 C1 C2 C19 -20.4(3) . . . . ?
P1 C1 C6 C5 -167.19(15) . . . . ?
P1 C1 C6 C7 17.9(2) . . . . ?
P2 P1 C1 C2 40.82(19) . . . . ?
P2 P1 C1 C6 -145.39(11) . . . . ?
C1 C2 C3 C4 0.1(3) . . . . ?
C1 C2 C19 C24 -89.4(2) . . . . ?
C1 C2 C19 C20 100.9(2) . . . . ?
C1 C6 C5 C4 -2.3(3) . . . . ?
C1 C6 C7 C12 74.9(2) . . . . ?
C1 C6 C7 C8 -113.1(2) . . . . ?
C2 C1 C6 C5 7.5(3) . . . . ?
C2 C1 C6 C7 -167.44(17) . . . . ?
C2 C3 C4 C5 5.1(3) . . . . ?
C2 C19 C24 C28 2.7(3) . . . . ?
C2 C19 C24 C23 -173.21(17) . . . . ?
C2 C19 C20 C25 -2.6(3) . . . . ?
C2 C19 C20 C21 173.83(17) . . . . ?
C3 C2 C19 C24 83.4(2) . . . . ?
C3 C2 C19 C20 -86.2(2) . . . . ?
C6 C1 C2 C3 -6.3(3) . . . . ?
C6 C1 C2 C19 166.31(17) . . . . ?
C6 C5 C4 C3 -3.9(3) . . . . ?
C6 C7 C12 C16 -5.2(3) . . . . ?
C6 C7 C12 C11 173.08(18) . . . . ?
C6 C7 C8 C13 6.0(3) . . . . ?
C6 C7 C8 C9 -172.69(18) . . . . ?
C19 C2 C3 C4 -173.44(19) . . . . ?
C19 C24 C23 C22 0.5(3) . . . . ?
C5 C6 C7 C12 -100.2(2) . . . . ?
C5 C6 C7 C8 71.8(2) . . . . ?
C7 C6 C5 C4 173.05(19) . . . . ?
C7 C12 C11 C10 -0.7(3) . . . . ?
C7 C8 C9 C10 0.3(3) . . . . ?
C13 C8 C9 C10 -178.4(2) . . . . ?
C16 C12 C11 C10 177.6(2) . . . . ?
C28 C24 C23 C22 -175.6(2) . . . . ?
C12 C7 C8 C13 177.86(18) . . . . ?
C12 C7 C8 C9 -0.8(3) . . . . ?
C22 C21 C20 C25 173.9(2) . . . . ?
C22 C21 C20 C19 -2.5(3) . . . . ?
C21 C22 C23 C24 1.4(3) . . . . ?
C27 C25 C20 C19 -154.50(18) . . . . ?
C27 C25 C20 C21 29.2(3) . . . . ?
C24 C19 C20 C25 -172.02(18) . . . . ?
C24 C19 C20 C21 4.4(3) . . . . ?
C23 C22 C21 C20 -0.4(3) . . . . ?
C29 C28 C24 C19 -93.9(2) . . . . ?
C29 C28 C24 C23 82.0(2) . . . . ?
C8 C7 C12 C16 -177.26(19) . . . . ?
C8 C7 C12 C11 1.0(3) . . . . ?
C20 C19 C24 C28 172.50(18) . . . . ?
C20 C19 C24 C23 -3.4(3) . . . . ?
C9 C10 C11 C12 0.2(3) . . . . ?
C11 C10 C9 C8 0.0(3) . . . . ?
C14 C13 C8 C7 -109.5(2) . . . . ?
C14 C13 C8 C9 69.3(2) . . . . ?
C15 C13 C8 C7 127.7(2) . . . . ?
C15 C13 C8 C9 -53.6(3) . . . . ?
C18 C16 C12 C7 -151.2(2) . . . . ?
C18 C16 C12 C11 30.5(3) . . . . ?
C26 C25 C20 C19 84.2(2) . . . . ?
C26 C25 C20 C21 -92.1(2) . . . . ?
C30 C28 C24 C19 144.0(2) . . . . ?
C30 C28 C24 C23 -40.0(3) . . . . ?
C17 C16 C12 C7 84.8(3) . . . . ?
C17 C16 C12 C11 -93.5(3) . . . . ?

loop_
_smtbx_masks_void_nr
_smtbx_masks_void_average_x
_smtbx_masks_void_average_y
_smtbx_masks_void_average_z
_smtbx_masks_void_volume
_smtbx_masks_void_count_electrons
_smtbx_masks_void_content
1 -0.500 0.000 0.000 275.2 73.5 ?
2 0.000 0.500 0.500 275.2 73.5 ?
